data_2019791
loop_
_publ_author_name
'Cibian, Mihaela'
'Bessette, Andr\'e'
'O'Connor, Andrew'
'Ferreira, Janaina G.'
'Hanan, Garry S.'

_publ_section_title
;
 Two <i>fac</i>-tricarbonylrhenium(I) azadipyrromethene (ADPM) complexes:
 ligand-substitution effect on crystal structure
;
_journal_coeditor_code OV3057
_journal_issue 2
_journal_name_full 'Acta Crystallographica Section C'
_journal_page_first
;
;
_journal_paper_doi 10.1107/S2053229614027673
_journal_volume 71
_journal_year 2015
_chemical_formula_iupac '[Re (C36 H30 N3 O4) (C2 H3 N) (C O)3], 0.5C6 H14, C2 H3 N'
_chemical_formula_moiety 'C41 H33 N4 O7 Re, 0.5(C6 H14), C2 H3 N'
_chemical_formula_sum 'C46 H43 N5 O7 Re'
_chemical_formula_weight 964.05
_chemical_name_systematic
;
<i>fac</i>-(Acetonitrile-\k<i>N</i>)(2-{[3,5-bis(4-methoxyphenyl)-2<i>H</i>-\
pyrrol-2-ylidene-\k<i>N</i>^1^]amino}-\
3,5-bis(4-methoxyphenyl)-1<i>H</i>-pyrrol-1-ido-\
\k<i>N</i>^1^)tricarbonylrhenium(I)--hexane--acetonitrile (2/1/2)
;
_space_group_crystal_system monoclinic
_space_group_IT_number 14
_space_group_name_Hall '-P 2yn'
_space_group_name_H-M_alt 'P 1 21/n 1'
_symmetry_space_group_name_Hall '-P 2yn'
_symmetry_space_group_name_H-M 'P 1 21/n 1'
_atom_sites_solution_hydrogens geom
_audit_creation_method
;
Olex2 1.2
(compiled 2014.11.28 svn.r3106 for OlexSys, GUI svn.r4959)
;
_cell_angle_alpha 90
_cell_angle_beta 94.5206(11)
_cell_angle_gamma 90
_cell_formula_units_Z 4
_cell_length_a 12.4549(3)
_cell_length_b 15.5837(4)
_cell_length_c 21.1975(5)
_cell_measurement_reflns_used 9330
_cell_measurement_temperature 150(2)
_cell_measurement_theta_max 70.590
_cell_measurement_theta_min 3.524
_cell_volume 4101.50(17)
_computing_cell_refinement
;
SAINT (Bruker, 2007)
;
_computing_data_collection
;
APEX2 (Bruker, 2007)
;
_computing_data_reduction
;
SAINT (Bruker, 2007)
;
_computing_molecular_graphics
;
OLEX2 (Dolomanov <i>et al.</i>,  2009) and ORTEP-3 for Windows
(Farrugia, 2012)
;
_computing_publication_material
;
publCIF (Westrip, 2010)
;
_computing_structure_refinement
;
SHELXL2014 (Sheldrick, 2008)
;
_computing_structure_solution
;
SHELXS97 (Sheldrick, 2008)
;
_diffrn_ambient_temperature 150
_diffrn_detector_area_resol_mean 8.3
_diffrn_measured_fraction_theta_full 0.999
_diffrn_measured_fraction_theta_max 0.996
_diffrn_measurement_device_type 'Bruker Microstar'
_diffrn_measurement_method \w
_diffrn_radiation_type CuK\a
_diffrn_radiation_wavelength 1.54178
_diffrn_reflns_av_R_equivalents 0.0541
_diffrn_reflns_limit_h_max 15
_diffrn_reflns_limit_h_min -15
_diffrn_reflns_limit_k_max 19
_diffrn_reflns_limit_k_min -19
_diffrn_reflns_limit_l_max 25
_diffrn_reflns_limit_l_min -24
_diffrn_reflns_number 88930
_diffrn_reflns_theta_full 67.679
_diffrn_reflns_theta_max 70.599
_diffrn_reflns_theta_min 3.524
_diffrn_standards_number 0
_exptl_absorpt_coefficient_mu 6.276
_exptl_absorpt_correction_T_max 0.7534
_exptl_absorpt_correction_T_min 0.5175
_exptl_absorpt_correction_type multi-scan
_exptl_absorpt_process_details
;
(SADABS; Bruker, 2001)
;
_exptl_crystal_colour black
_exptl_crystal_density_diffrn 1.561
_exptl_crystal_description needle
_exptl_crystal_F_000 1940
_exptl_crystal_size_max 0.12
_exptl_crystal_size_mid 0.03
_exptl_crystal_size_min 0.02
_refine_diff_density_max 1.596
_refine_diff_density_min -0.896
_refine_ls_extinction_method none
_refine_ls_goodness_of_fit_ref 1.075
_refine_ls_hydrogen_treatment constr
_refine_ls_matrix_type full
_refine_ls_number_parameters 678
_refine_ls_number_reflns 7834
_refine_ls_number_restraints 786
_refine_ls_restrained_S_all 1.029
_refine_ls_R_factor_all 0.0426
_refine_ls_R_factor_gt 0.0399
_refine_ls_shift/su_max 0.001
_refine_ls_shift/su_mean 0.000
_refine_ls_structure_factor_coef Fsqd
_refine_ls_weighting_details 'w=1/[\s^2^(Fo^2^)+(0.0559P)^2^+8.6779P] where P=(Fo^2^+2Fc^2^)/3'
_refine_ls_weighting_scheme calc
_refine_ls_wR_factor_gt 0.1031
_refine_ls_wR_factor_ref 0.1058
_reflns_number_gt 7291
_reflns_number_total 7834
_reflns_threshold_expression I>2\s(I)
_cod_data_source_file ov3057sup1.cif
_cod_data_source_block 2
_cod_database_code 2019791
_cod_database_fobs_code 2019791
_shelx_space_group_comment
;
The symmetry employed for this shelxl refinement is uniquely defined
by the following loop, which should always be used as a source of
symmetry information in preference to the above space-group names.
They are only intended as comments.
;
_shelx_estimated_absorpt_t_min 0.520
_shelx_estimated_absorpt_t_max 0.885
_shelxl_version_number 2014/6

loop_
_space_group_symop_operation_xyz
'x, y, z'
'-x+1/2, y+1/2, -z+1/2'
'-x, -y, -z'
'x-1/2, -y-1/2, z-1/2'

loop_
_atom_site_type_symbol
_atom_site_label
_atom_site_fract_x
_atom_site_fract_y
_atom_site_fract_z
_atom_site_U_iso_or_equiv
_atom_site_adp_type
_atom_site_calc_flag
_atom_site_occupancy
_atom_site_disorder_assembly
_atom_site_disorder_group
Re Re1 0.11477(2) 0.58734(2) 0.28869(2) 0.03598(8) Uani d 1 . .
O O1 0.8039(5) 0.3809(6) 0.4823(5) 0.056(2) Uani d 0.6 A 1
O O1A 0.8164(6) 0.4086(12) 0.4633(8) 0.085(5) Uani d 0.4 B 2
O O2A -0.1589(7) 0.2045(6) 0.2725(8) 0.078(4) Uani d 0.5 C 1
O O2 -0.1864(5) 0.2368(6) 0.2746(6) 0.055(2) Uani d 0.5 C 2
O O3 0.8070(3) 0.7863(3) 0.4839(3) 0.0915(15) Uani d 1 . .
O O4 -0.1621(7) 0.9708(6) 0.2862(6) 0.082(3) Uani d 0.52 D 1
O O4A -0.1839(6) 0.9341(6) 0.2693(6) 0.067(3) Uani d 0.48 D 2
O O5 -0.0127(5) 0.4581(3) 0.2026(2) 0.108(2) Uani d 1 . .
O O6 -0.0758(3) 0.5862(3) 0.37134(18) 0.0639(11) Uani d 1 . .
O O7 -0.0111(4) 0.7161(3) 0.20213(18) 0.0929(16) Uani d 1 . .
N N1 0.2156(3) 0.4926(2) 0.34109(16) 0.0387(7) Uani d 1 . .
N N2 0.3680(3) 0.5867(2) 0.37115(16) 0.0385(8) Uani d 1 . .
N N3 0.2157(3) 0.6810(2) 0.34272(16) 0.0367(7) Uani d 1 . .
N N4 0.2425(3) 0.58839(19) 0.22397(17) 0.0360(7) Uani d 1 . .
C C1 0.3225(3) 0.5106(3) 0.3630(2) 0.0421(9) Uani d 1 . .
C C2 0.3784(4) 0.4315(3) 0.3783(2) 0.0490(11) Uani d 1 . .
C C3 0.3037(3) 0.3674(3) 0.3658(2) 0.0470(10) Uani d 1 . .
H H3 0.3159 0.3076 0.3711 0.056 Uiso calc 1 . .
C C4 0.2052(4) 0.4068(3) 0.3435(2) 0.0420(10) Uani d 1 . .
C C7 0.6467(4) 0.4801(3) 0.4734(3) 0.0557(19) Uani d 0.6 A 1
H H7 0.6831 0.5231 0.4986 0.067 Uiso calc 0.6 A 1
C C6 0.5407(4) 0.4930(3) 0.4496(3) 0.0505(18) Uani d 0.6 A 1
H H6 0.5047 0.5447 0.4586 0.061 Uiso calc 0.6 A 1
C C5 0.4875(3) 0.4301(4) 0.4126(3) 0.042(2) Uani d 0.6 A 1
C C10 0.5402(5) 0.3543(3) 0.3995(3) 0.056(2) Uani d 0.6 A 1
H H10 0.5038 0.3113 0.3742 0.067 Uiso calc 0.6 A 1
C C9 0.6462(5) 0.3415(3) 0.4232(3) 0.066(2) Uani d 0.6 A 1
H H9 0.6823 0.2897 0.4142 0.079 Uiso calc 0.6 A 1
C C8 0.6995(4) 0.4044(4) 0.4602(3) 0.056(3) Uani d 0.6 A 1
C C8A 0.7064(4) 0.3948(6) 0.4491(4) 0.053(4) Uani d 0.4 B 2
C C7A 0.6784(5) 0.4640(5) 0.4099(4) 0.056(3) Uani d 0.4 B 2
H H7A 0.7312 0.5053 0.4009 0.067 Uiso calc 0.4 B 2
C C6A 0.5731(5) 0.4728(4) 0.3837(4) 0.044(2) Uani d 0.4 B 2
H H6A 0.5539 0.5201 0.3569 0.052 Uiso calc 0.4 B 2
C C5A 0.4958(4) 0.4124(5) 0.3968(4) 0.025(2) Uani d 0.4 B 2
C C10A 0.5238(5) 0.3432(4) 0.4360(3) 0.036(2) Uani d 0.4 B 2
H H10A 0.4709 0.3019 0.4449 0.044 Uiso calc 0.4 B 2
C C9A 0.6291(6) 0.3343(5) 0.4622(3) 0.045(3) Uani d 0.4 B 2
H H9A 0.6482 0.2870 0.4890 0.054 Uiso calc 0.4 B 2
C C11 0.1049(3) 0.3590(3) 0.3259(2) 0.0432(9) Uani d 1 . .
C C12 0.0085(4) 0.3785(3) 0.3518(2) 0.0462(10) Uani d 1 . .
H H12 0.0064 0.4239 0.3816 0.055 Uiso calc 1 . .
C C13 -0.0839(4) 0.3327(3) 0.3346(2) 0.0536(11) Uani d 1 . .
H H13 -0.1491 0.3466 0.3528 0.064 Uiso calc 1 . .
C C14 -0.0824(4) 0.2669(4) 0.2912(2) 0.0597(13) Uani d 1 . .
C C15 0.0134(5) 0.2452(4) 0.2664(3) 0.0627(14) Uani d 1 . .
H H15 0.0142 0.2000 0.2364 0.075 Uiso calc 1 . .
C C16 0.1079(3) 0.2881(3) 0.2844(2) 0.0449(10) Uani d 1 . .
H H16 0.1740 0.2702 0.2691 0.054 Uiso calc 1 . .
C C17 0.3229(3) 0.6625(3) 0.36427(18) 0.0375(8) Uani d 1 . .
C C18 0.3790(4) 0.7418(3) 0.3807(2) 0.0456(10) Uani d 1 . .
C C19 0.3042(4) 0.8058(3) 0.3695(2) 0.0503(10) Uani d 1 . .
H H19 0.3162 0.8654 0.3761 0.060 Uiso calc 1 . .
C C20 0.2055(3) 0.7669(3) 0.3463(2) 0.0417(9) Uani d 1 . .
C C21 0.4929(3) 0.7426(4) 0.4094(3) 0.038(3) Uani d 0.52 E 1
C C22 0.5461(4) 0.6775(3) 0.4441(3) 0.0442(18) Uani d 0.52 E 1
H H22 0.5096 0.6254 0.4518 0.053 Uiso calc 0.52 E 1
C C23 0.6527(4) 0.6885(4) 0.4674(3) 0.052(2) Uani d 0.52 E 1
H H23 0.6891 0.6439 0.4910 0.063 Uiso calc 0.52 E 1
C C24 0.7060(3) 0.7646(4) 0.4560(3) 0.045(3) Uani d 0.52 E 1
C C25 0.6528(4) 0.8297(3) 0.4214(4) 0.061(3) Uani d 0.52 E 1
H H25 0.6893 0.8818 0.4137 0.073 Uiso calc 0.52 E 1
C C26 0.5462(4) 0.8188(3) 0.3981(3) 0.054(2) Uani d 0.52 E 1
H H26 0.5098 0.8633 0.3744 0.065 Uiso calc 0.52 E 1
C C21A 0.4931(3) 0.7606(4) 0.4033(4) 0.042(3) Uani d 0.48 E 2
C C22A 0.5685(4) 0.6954(4) 0.3994(3) 0.0433(19) Uani d 0.48 E 2
H H22A 0.5494 0.6443 0.3768 0.052 Uiso calc 0.48 E 2
C C23A 0.6718(4) 0.7051(4) 0.4284(3) 0.048(2) Uani d 0.48 E 2
H H23A 0.7233 0.6606 0.4257 0.058 Uiso calc 0.48 E 2
C C24A 0.6997(3) 0.7800(5) 0.4614(4) 0.063(4) Uani d 0.48 E 2
C C25A 0.6243(5) 0.8452(4) 0.4653(4) 0.060(3) Uani d 0.48 E 2
H H25A 0.6434 0.8964 0.4878 0.072 Uiso calc 0.48 E 2
C C26A 0.5210(4) 0.8355(4) 0.4362(4) 0.053(2) Uani d 0.48 E 2
H H26A 0.4695 0.8800 0.4389 0.064 Uiso calc 0.48 E 2
C C27 0.1061(4) 0.8147(3) 0.3295(2) 0.0495(10) Uani d 1 . .
C C28 0.0087(4) 0.7942(3) 0.3542(3) 0.0588(13) Uani d 1 . .
H H28 0.0063 0.7478 0.3831 0.071 Uiso calc 1 . .
C C29 -0.0839(4) 0.8396(4) 0.3376(3) 0.0736(17) Uani d 1 . .
H H29 -0.1493 0.8248 0.3551 0.088 Uiso calc 1 . .
C C30 -0.0816(5) 0.9074(4) 0.2951(4) 0.084(2) Uani d 1 . .
C C31 0.0150(5) 0.9302(4) 0.2714(4) 0.081(2) Uani d 1 . .
H H31 0.0178 0.9776 0.2434 0.097 Uiso calc 1 . .
C C32 0.1069(4) 0.8840(5) 0.2885(3) 0.0714(17) Uani d 1 . .
H H32 0.1726 0.9001 0.2718 0.086 Uiso calc 1 . .
C C33 0.8669(5) 0.4488(6) 0.5063(4) 0.052(2) Uani d 0.6 A 1
H H33A 0.8732 0.4918 0.4730 0.078 Uiso calc 0.6 A 1
H H33B 0.9386 0.4277 0.5209 0.078 Uiso calc 0.6 A 1
H H33C 0.8331 0.4749 0.5418 0.078 Uiso calc 0.6 A 1
C C33A 0.8538(19) 0.3436(13) 0.5043(9) 0.119(8) Uani d 0.4 B 2
H H33D 0.8403 0.2878 0.4839 0.179 Uiso calc 0.4 B 2
H H33E 0.8162 0.3464 0.5432 0.179 Uiso calc 0.4 B 2
H H33F 0.9314 0.3508 0.5147 0.179 Uiso calc 0.4 B 2
C C34A -0.2593(9) 0.2262(10) 0.2969(8) 0.090(4) Uani d 0.5 C 1
H H34A -0.2535 0.2187 0.3429 0.134 Uiso calc 0.5 C 1
H H34B -0.3161 0.1887 0.2778 0.134 Uiso calc 0.5 C 1
H H34C -0.2771 0.2861 0.2865 0.134 Uiso calc 0.5 C 1
C C34 -0.1964(8) 0.1730(6) 0.2259(5) 0.060(3) Uani d 0.5 C 2
H H34D -0.1591 0.1206 0.2409 0.090 Uiso calc 0.5 C 2
H H34E -0.1641 0.1944 0.1883 0.090 Uiso calc 0.5 C 2
H H34F -0.2727 0.1603 0.2153 0.090 Uiso calc 0.5 C 2
C C35 0.8706(4) 0.7169(5) 0.5035(3) 0.0769(19) Uani d 1 . .
H H35A 0.8329 0.6822 0.5333 0.115 Uiso calc 1 . .
H H35B 0.9388 0.7375 0.5243 0.115 Uiso calc 1 . .
H H35C 0.8851 0.6818 0.4667 0.115 Uiso calc 1 . .
C C36 -0.1918(8) 1.0012(7) 0.2223(5) 0.070(3) Uani d 0.52 D 1
H H36A -0.2704 1.0042 0.2153 0.106 Uiso calc 0.52 D 1
H H36B -0.1638 0.9615 0.1917 0.106 Uiso calc 0.52 D 1
H H36C -0.1611 1.0584 0.2168 0.106 Uiso calc 0.52 D 1
C C36A -0.2596(9) 0.9531(9) 0.3164(7) 0.090(5) Uani d 0.48 D 2
H H36D -0.3000 1.0052 0.3041 0.135 Uiso calc 0.48 D 2
H H36E -0.2200 0.9619 0.3577 0.135 Uiso calc 0.48 D 2
H H36F -0.3097 0.9050 0.3190 0.135 Uiso calc 0.48 D 2
C C37 0.0374(4) 0.5037(4) 0.2360(2) 0.0613(14) Uani d 1 . .
C C38 -0.0016(4) 0.5870(3) 0.3416(2) 0.0536(12) Uani d 1 . .
C C39 0.0381(4) 0.6718(4) 0.2366(2) 0.0543(12) Uani d 1 . .
C C40 0.2954(4) 0.5899(3) 0.1837(2) 0.0462(10) Uani d 1 . .
C C41 0.3622(5) 0.5914(5) 0.1302(3) 0.086(2) Uani d 1 . .
H H41A 0.3588 0.5354 0.1092 0.129 Uiso calc 1 . .
H H41B 0.4369 0.6040 0.1453 0.129 Uiso calc 1 . .
H H41C 0.3357 0.6358 0.1001 0.129 Uiso calc 1 . .
C C42 -0.1484(18) 1.1450(10) 0.4621(14) 0.328(14) Uani d 1 . .
H H42A -0.0904 1.1788 0.4457 0.492 Uiso calc 1 . .
H H42B -0.1563 1.1610 0.5062 0.492 Uiso calc 1 . .
H H42C -0.2160 1.1562 0.4366 0.492 Uiso calc 1 . .
C C43 -0.1210(10) 1.0495(9) 0.4586(7) 0.199(7) Uani d 1 . .
H H43A -0.1079 1.0323 0.4149 0.239 Uiso calc 1 . .
H H43B -0.1793 1.0136 0.4738 0.239 Uiso calc 1 . .
C C44 -0.0181(9) 1.0428(7) 0.5028(6) 0.159(6) Uani d 1 . .
H H44A 0.0369 1.0838 0.4900 0.191 Uiso calc 1 . .
H H44B -0.0333 1.0553 0.5471 0.191 Uiso calc 1 . .
N N5 0.6344(11) 0.9652(13) 0.5650(10) 0.096(5) Uani d 0.54 F 1
C C45 0.5566(11) 0.9235(8) 0.5570(7) 0.073(3) Uani d 0.54 F 1
C C46 0.4575(11) 0.8778(10) 0.5485(6) 0.095(4) Uani d 0.54 F 1
H H46D 0.4602 0.8378 0.5130 0.143 Uiso calc 0.54 F 1
H H46E 0.3982 0.9184 0.5396 0.143 Uiso calc 0.54 F 1
H H46F 0.4460 0.8456 0.5871 0.143 Uiso calc 0.54 F 1
N N5A 0.6062(13) 0.9826(16) 0.5855(12) 0.096(5) Uani d 0.46 G 2
C C45A 0.5203(11) 0.9522(9) 0.5829(7) 0.067(3) Uani d 0.46 G 2
C C46A 0.4157(11) 0.9149(9) 0.5814(7) 0.076(4) Uani d 0.46 G 2
H H46A 0.3733 0.9331 0.5428 0.115 Uiso calc 0.46 G 2
H H46B 0.3798 0.9339 0.6185 0.115 Uiso calc 0.46 G 2
H H46C 0.4220 0.8522 0.5818 0.115 Uiso calc 0.46 G 2

loop_
_atom_site_aniso_label
_atom_site_aniso_U_11
_atom_site_aniso_U_22
_atom_site_aniso_U_33
_atom_site_aniso_U_12
_atom_site_aniso_U_13
_atom_site_aniso_U_23
Re1 0.02553(11) 0.04698(13) 0.03484(12) -0.00191(6) -0.00143(7) 0.00835(7)
O1 0.034(3) 0.070(5) 0.062(5) 0.029(3) -0.017(3) 0.009(4)
O1A 0.068(8) 0.107(12) 0.079(10) 0.040(7) -0.001(6) 0.021(7)
O2A 0.063(5) 0.072(8) 0.102(7) -0.025(5) 0.015(6) -0.034(7)
O2 0.049(5) 0.051(5) 0.064(5) -0.023(4) 0.000(4) -0.009(5)
O3 0.051(2) 0.098(3) 0.121(4) -0.037(2) -0.024(2) 0.017(3)
O4 0.074(6) 0.067(7) 0.108(8) 0.042(5) 0.034(5) 0.031(6)
O4A 0.065(6) 0.045(5) 0.093(7) 0.027(4) 0.016(5) 0.000(5)
O5 0.137(4) 0.111(4) 0.066(3) -0.081(4) -0.055(3) 0.032(3)
O6 0.0289(17) 0.106(3) 0.058(2) -0.0010(16) 0.0128(15) 0.0168(18)
O7 0.105(3) 0.123(4) 0.049(2) 0.071(3) -0.005(2) 0.020(2)
N1 0.0272(16) 0.0443(18) 0.0437(18) -0.0032(14) -0.0034(13) 0.0156(15)
N2 0.0287(17) 0.050(2) 0.0364(18) -0.0021(13) -0.0001(14) 0.0091(14)
N3 0.0287(16) 0.0432(18) 0.0381(17) 0.0009(13) 0.0020(13) -0.0007(14)
N4 0.0355(18) 0.0321(16) 0.0404(18) -0.0003(12) 0.0040(15) -0.0004(13)
C1 0.0276(19) 0.049(2) 0.049(2) -0.0045(17) -0.0056(16) 0.0194(19)
C2 0.037(2) 0.051(2) 0.058(3) -0.0007(19) -0.0038(19) 0.023(2)
C3 0.038(2) 0.046(2) 0.056(3) -0.0035(18) 0.0005(19) 0.017(2)
C4 0.037(2) 0.051(2) 0.038(2) -0.0066(17) 0.0035(17) 0.0077(17)
C7 0.049(4) 0.065(5) 0.053(4) 0.013(4) 0.001(3) 0.002(4)
C6 0.049(4) 0.057(4) 0.045(4) 0.015(4) 0.002(3) 0.002(3)
C5 0.047(5) 0.037(4) 0.043(5) 0.010(3) 0.007(4) 0.002(4)
C10 0.047(4) 0.040(4) 0.080(6) 0.010(4) 0.006(4) -0.001(4)
C9 0.052(5) 0.055(5) 0.091(7) 0.025(4) 0.013(5) 0.009(5)
C8 0.047(6) 0.071(6) 0.050(5) 0.026(5) 0.000(4) 0.006(5)
C8A 0.030(7) 0.066(8) 0.060(8) 0.022(6) -0.006(6) -0.025(7)
C7A 0.017(4) 0.057(7) 0.093(9) 0.002(4) -0.002(5) -0.016(6)
C6A 0.025(4) 0.043(5) 0.062(6) 0.005(4) 0.000(4) -0.004(5)
C5A 0.022(5) 0.031(6) 0.022(5) 0.003(4) -0.002(4) -0.010(4)
C10A 0.037(5) 0.050(6) 0.023(4) 0.018(4) 0.002(4) -0.003(4)
C9A 0.043(6) 0.062(7) 0.029(5) 0.028(5) -0.003(4) -0.010(5)
C11 0.041(2) 0.050(2) 0.039(2) -0.0106(18) 0.0047(17) 0.0074(18)
C12 0.045(2) 0.054(3) 0.040(2) -0.009(2) 0.0037(18) 0.0052(19)
C13 0.040(2) 0.069(3) 0.053(3) -0.013(2) 0.009(2) 0.002(2)
C14 0.056(3) 0.070(3) 0.054(3) -0.025(2) 0.007(2) -0.003(2)
C15 0.071(3) 0.062(3) 0.057(3) -0.027(3) 0.019(3) -0.012(2)
C16 0.046(2) 0.040(2) 0.049(2) -0.0141(18) 0.0083(19) -0.0024(18)
C17 0.0274(18) 0.050(2) 0.0353(19) -0.0001(16) 0.0006(15) -0.0021(17)
C18 0.040(2) 0.055(3) 0.042(2) -0.0022(19) 0.0017(17) -0.0076(19)
C19 0.046(2) 0.048(2) 0.057(3) -0.003(2) 0.008(2) -0.008(2)
C20 0.039(2) 0.044(2) 0.043(2) 0.0028(17) 0.0092(17) -0.0004(17)
C21 0.049(6) 0.031(4) 0.036(5) -0.016(4) 0.011(4) -0.008(4)
C22 0.050(5) 0.046(4) 0.035(4) -0.019(4) -0.002(3) 0.006(3)
C23 0.053(5) 0.067(6) 0.036(4) -0.023(4) -0.006(4) 0.002(4)
C24 0.037(6) 0.057(6) 0.042(6) -0.006(5) 0.007(5) -0.004(5)
C25 0.057(6) 0.039(5) 0.088(7) -0.023(4) 0.020(5) -0.013(5)
C26 0.050(5) 0.028(4) 0.086(7) -0.010(4) 0.014(5) 0.002(4)
C21A 0.038(6) 0.042(6) 0.044(6) 0.003(4) -0.009(5) 0.011(5)
C22A 0.037(4) 0.046(5) 0.046(5) -0.009(4) -0.003(4) -0.003(4)
C23A 0.036(4) 0.059(6) 0.047(5) -0.008(4) -0.008(4) 0.000(5)
C24A 0.047(8) 0.070(8) 0.068(9) -0.030(6) -0.011(7) 0.006(7)
C25A 0.060(6) 0.047(5) 0.072(7) -0.018(5) -0.012(5) -0.014(5)
C26A 0.053(6) 0.036(5) 0.070(6) -0.012(4) 0.002(5) -0.006(5)
C27 0.042(2) 0.050(2) 0.059(3) 0.0089(19) 0.014(2) 0.004(2)
C28 0.053(3) 0.058(3) 0.068(3) 0.011(2) 0.025(2) 0.013(2)
C29 0.044(3) 0.074(4) 0.106(5) 0.016(3) 0.033(3) 0.025(3)
C30 0.057(3) 0.078(4) 0.121(6) 0.032(3) 0.039(4) 0.040(4)
C31 0.063(4) 0.067(3) 0.119(5) 0.026(3) 0.041(4) 0.043(4)
C32 0.048(3) 0.097(4) 0.074(4) 0.016(3) 0.031(3) 0.020(3)
C33 0.024(3) 0.092(6) 0.039(4) 0.013(4) -0.007(3) 0.014(4)
C33A 0.093(15) 0.19(2) 0.075(12) -0.013(16) 0.012(11) 0.003(14)
C34A 0.048(7) 0.104(11) 0.117(11) -0.016(7) 0.009(7) -0.020(9)
C34 0.050(5) 0.052(5) 0.075(7) -0.015(4) -0.013(5) -0.007(5)
C35 0.047(3) 0.125(6) 0.056(3) -0.028(3) -0.012(2) 0.014(3)
C36 0.046(5) 0.058(6) 0.103(9) 0.017(5) -0.019(5) -0.001(6)
C36A 0.041(6) 0.077(9) 0.152(14) 0.004(6) 0.008(7) 0.009(9)
C37 0.052(3) 0.082(4) 0.048(3) -0.021(3) -0.012(2) 0.028(3)
C38 0.039(3) 0.072(3) 0.048(3) -0.001(2) -0.010(2) 0.014(2)
C39 0.043(2) 0.077(3) 0.043(2) 0.013(2) 0.0062(19) 0.006(2)
C40 0.041(2) 0.054(3) 0.044(2) -0.0004(18) 0.004(2) -0.0074(18)
C41 0.063(4) 0.145(7) 0.053(3) -0.009(4) 0.024(3) -0.018(3)
C42 0.21(2) 0.31(3) 0.46(4) -0.01(2) 0.00(2) -0.03(3)
C43 0.142(11) 0.264(18) 0.196(14) -0.062(13) 0.029(10) -0.016(14)
C44 0.165(10) 0.192(12) 0.127(8) -0.101(12) 0.057(7) -0.009(10)
N5 0.107(9) 0.087(9) 0.091(13) -0.004(8) -0.011(7) 0.005(7)
C45 0.096(10) 0.064(7) 0.057(7) 0.002(6) -0.004(7) -0.006(5)
C46 0.115(11) 0.110(11) 0.059(7) -0.026(9) -0.002(7) 0.017(7)
N5A 0.107(9) 0.087(9) 0.091(13) -0.004(8) -0.011(7) 0.005(7)
C45A 0.091(10) 0.057(8) 0.051(7) -0.013(7) -0.012(7) 0.002(6)
C46A 0.104(12) 0.076(9) 0.048(7) -0.008(7) 0.000(7) -0.008(6)

loop_
_atom_type_symbol
_atom_type_description
_atom_type_scat_dispersion_real
_atom_type_scat_dispersion_imag
_atom_type_scat_source
C C 0.0181 0.0091 'International Tables Vol C Tables 4.2.6.8 and 6.1.1.4'
H H 0.0000 0.0000 'International Tables Vol C Tables 4.2.6.8 and 6.1.1.4'
N N 0.0311 0.0180 'International Tables Vol C Tables 4.2.6.8 and 6.1.1.4'
O O 0.0492 0.0322 'International Tables Vol C Tables 4.2.6.8 and 6.1.1.4'
Re Re -5.2083 5.8923 'International Tables Vol C Tables 4.2.6.8 and 6.1.1.4'

loop_
_geom_angle_atom_site_label_1
_geom_angle_atom_site_label_2
_geom_angle_atom_site_label_3
_geom_angle_site_symmetry_1
_geom_angle
N1 Re1 N3 . 84.34(14)
N4 Re1 N1 . 84.63(13)
N4 Re1 N3 . 84.67(12)
C37 Re1 N1 . 94.51(19)
C37 Re1 N3 . 174.45(19)
C37 Re1 N4 . 89.82(19)
C38 Re1 N1 . 97.65(16)
C38 Re1 N3 . 97.26(18)
C38 Re1 N4 . 177.14(16)
C38 Re1 C37 . 88.3(2)
C38 Re1 C39 . 88.5(2)
C39 Re1 N1 . 173.87(16)
C39 Re1 N3 . 94.8(2)
C39 Re1 N4 . 89.26(16)
C39 Re1 C37 . 85.8(2)
C33 O1 C8 . 114.0(7)
C33A O1A C8A . 107.3(14)
C14 O2A C34A . 109.2(9)
C14 O2 C34 . 116.2(8)
C35 O3 C24 . 114.5(5)
C35 O3 C24A . 124.1(5)
C30 O4 C36 . 118.5(9)
C30 O4A C36A . 114.1(10)
C1 N1 Re1 . 121.7(3)
C4 N1 Re1 . 129.6(3)
C4 N1 C1 . 106.2(3)
C17 N2 C1 . 128.3(4)
C17 N3 Re1 . 121.6(3)
C20 N3 Re1 . 129.7(3)
C20 N3 C17 . 106.1(3)
C40 N4 Re1 . 169.3(4)
N1 C1 C2 . 109.4(4)
N2 C1 N1 . 127.6(4)
N2 C1 C2 . 123.0(4)
C1 C2 C5 . 122.0(4)
C1 C2 C5A . 131.9(5)
C3 C2 C1 . 105.7(4)
C3 C2 C5 . 131.3(4)
C3 C2 C5A . 122.1(5)
C2 C3 H3 . 126.2
C2 C3 C4 . 107.7(4)
C4 C3 H3 . 126.2
N1 C4 C3 . 111.0(4)
N1 C4 C11 . 125.1(4)
C3 C4 C11 . 123.9(4)
C6 C7 H7 . 120.0
C6 C7 C8 . 120.0
C8 C7 H7 . 120.0
C7 C6 H6 . 120.0
C5 C6 C7 . 120.0
C5 C6 H6 . 120.0
C6 C5 C2 . 129.8(4)
C6 C5 C10 . 120.0
C10 C5 C2 . 110.0(4)
C5 C10 H10 . 120.0
C9 C10 C5 . 120.0
C9 C10 H10 . 120.0
C10 C9 H9 . 120.0
C10 C9 C8 . 120.0
C8 C9 H9 . 120.0
C7 C8 O1 . 126.7(6)
C9 C8 O1 . 113.2(6)
C9 C8 C7 . 120.0
C7A C8A O1A . 101.8(8)
C7A C8A C9A . 120.0
C9A C8A O1A . 138.1(8)
C8A C7A H7A . 120.0
C8A C7A C6A . 120.0
C6A C7A H7A . 120.0
C7A C6A H6A . 120.0
C5A C6A C7A . 120.0
C5A C6A H6A . 120.0
C6A C5A C2 . 119.0(4)
C6A C5A C10A . 120.0
C10A C5A C2 . 120.0(4)
C5A C10A H10A . 120.0
C9A C10A C5A . 120.0
C9A C10A H10A . 120.0
C8A C9A H9A . 120.0
C10A C9A C8A . 120.0
C10A C9A H9A . 120.0
C12 C11 C4 . 121.9(4)
C12 C11 C16 . 118.8(4)
C16 C11 C4 . 119.2(4)
C11 C12 H12 . 119.7
C13 C12 C11 . 120.7(5)
C13 C12 H12 . 119.7
C12 C13 H13 . 119.8
C14 C13 C12 . 120.4(5)
C14 C13 H13 . 119.8
C13 C14 O2A . 131.4(7)
C13 C14 O2 . 110.9(6)
C13 C14 C15 . 119.5(5)
C15 C14 O2A . 108.2(6)
C15 C14 O2 . 129.2(6)
C14 C15 H15 . 119.4
C16 C15 C14 . 121.2(5)
C16 C15 H15 . 119.4
C11 C16 H16 . 120.4
C15 C16 C11 . 119.2(4)
C15 C16 H16 . 120.4
N2 C17 N3 . 127.4(4)
N2 C17 C18 . 123.2(4)
N3 C17 C18 . 109.4(4)
C17 C18 C21 . 121.9(4)
C17 C18 C21A . 132.4(4)
C19 C18 C17 . 105.6(4)
C19 C18 C21 . 132.2(5)
C19 C18 C21A . 121.9(5)
C18 C19 H19 . 126.1
C18 C19 C20 . 107.9(4)
C20 C19 H19 . 126.1
N3 C20 C19 . 111.0(4)
N3 C20 C27 . 125.0(4)
C19 C20 C27 . 124.0(4)
C22 C21 C18 . 127.2(4)
C22 C21 C26 . 120.0
C26 C21 C18 . 112.8(4)
C21 C22 H22 . 120.0
C21 C22 C23 . 120.0
C23 C22 H22 . 120.0
C22 C23 H23 . 120.0
C22 C23 C24 . 120.0
C24 C23 H23 . 120.0
O3 C24 C23 . 124.4(5)
O3 C24 C25 . 115.1(5)
C25 C24 C23 . 120.0
C24 C25 H25 . 120.0
C26 C25 C24 . 120.0
C26 C25 H25 . 120.0
C21 C26 H26 . 120.0
C25 C26 C21 . 120.0
C25 C26 H26 . 120.0
C22A C21A C18 . 117.9(4)
C22A C21A C26A . 120.0
C26A C21A C18 . 121.3(4)
C21A C22A H22A . 120.0
C23A C22A C21A . 120.0
C23A C22A H22A . 120.0
C22A C23A H23A . 120.0
C24A C23A C22A . 120.0
C24A C23A H23A . 120.0
O3 C24A C23A . 115.4(5)
O3 C24A C25A . 124.4(5)
C23A C24A C25A . 120.0
C24A C25A H25A . 120.0
C24A C25A C26A . 120.0
C26A C25A H25A . 120.0
C21A C26A H26A . 120.0
C25A C26A C21A . 120.0
C25A C26A H26A . 120.0
C28 C27 C20 . 122.4(4)
C32 C27 C20 . 120.1(4)
C32 C27 C28 . 117.5(4)
C27 C28 H28 . 119.2
C29 C28 C27 . 121.5(5)
C29 C28 H28 . 119.2
C28 C29 H29 . 120.1
C28 C29 C30 . 119.8(5)
C30 C29 H29 . 120.1
C29 C30 O4 . 124.6(7)
C29 C30 O4A . 114.3(7)
C31 C30 O4 . 113.6(7)
C31 C30 O4A . 124.6(8)
C31 C30 C29 . 119.5(5)
C30 C31 H31 . 120.0
C32 C31 C30 . 119.9(5)
C32 C31 H31 . 120.0
C27 C32 H32 . 119.1
C31 C32 C27 . 121.7(5)
C31 C32 H32 . 119.1
O1 C33 H33A . 109.5
O1 C33 H33B . 109.5
O1 C33 H33C . 109.5
H33A C33 H33B . 109.5
H33A C33 H33C . 109.5
H33B C33 H33C . 109.5
O1A C33A H33D . 109.5
O1A C33A H33E . 109.5
O1A C33A H33F . 109.5
H33D C33A H33E . 109.5
H33D C33A H33F . 109.5
H33E C33A H33F . 109.5
O2A C34A H34A . 109.5
O2A C34A H34B . 109.5
O2A C34A H34C . 109.5
H34A C34A H34B . 109.5
H34A C34A H34C . 109.5
H34B C34A H34C . 109.5
O2 C34 H34D . 109.5
O2 C34 H34E . 109.5
O2 C34 H34F . 109.5
H34D C34 H34E . 109.5
H34D C34 H34F . 109.5
H34E C34 H34F . 109.5
O3 C35 H35A . 109.5
O3 C35 H35B . 109.5
O3 C35 H35C . 109.5
H35A C35 H35B . 109.5
H35A C35 H35C . 109.5
H35B C35 H35C . 109.5
O4 C36 H36A . 109.5
O4 C36 H36B . 109.5
O4 C36 H36C . 109.5
H36A C36 H36B . 109.5
H36A C36 H36C . 109.5
H36B C36 H36C . 109.5
O4A C36A H36D . 109.5
O4A C36A H36E . 109.5
O4A C36A H36F . 109.5
H36D C36A H36E . 109.5
H36D C36A H36F . 109.5
H36E C36A H36F . 109.5
O5 C37 Re1 . 175.4(5)
O6 C38 Re1 . 176.8(4)
O7 C39 Re1 . 173.8(5)
N4 C40 C41 . 178.6(6)
C40 C41 H41A . 109.5
C40 C41 H41B . 109.5
C40 C41 H41C . 109.5
H41A C41 H41B . 109.5
H41A C41 H41C . 109.5
H41B C41 H41C . 109.5
H42A C42 H42B . 109.5
H42A C42 H42C . 109.5
H42B C42 H42C . 109.5
C43 C42 H42A . 109.5
C43 C42 H42B . 109.5
C43 C42 H42C . 109.5
C42 C43 H43A . 111.3
C42 C43 H43B . 111.3
C42 C43 C44 . 102.5(13)
H43A C43 H43B . 109.2
C44 C43 H43A . 111.3
C44 C43 H43B . 111.3
C43 C44 H44A . 110.6
C43 C44 H44B . 110.6
C44 C44 C43 3_576 105.6(13)
C44 C44 H44A 3_576 110.6
C44 C44 H44B 3_576 110.6
H44A C44 H44B . 108.8
N5 C45 C46 . 176.0(18)
C45 C46 H46D . 109.5
C45 C46 H46E . 109.5
C45 C46 H46F . 109.5
H46D C46 H46E . 109.5
H46D C46 H46F . 109.5
H46E C46 H46F . 109.5
N5A C45A C46A . 179(2)
C45A C46A H46A . 109.5
C45A C46A H46B . 109.5
C45A C46A H46C . 109.5
H46A C46A H46B . 109.5
H46A C46A H46C . 109.5
H46B C46A H46C . 109.5

loop_
_geom_bond_atom_site_label_1
_geom_bond_atom_site_label_2
_geom_bond_site_symmetry_2
_geom_bond_distance
Re1 N1 . 2.185(3)
Re1 N3 . 2.190(3)
Re1 N4 . 2.181(4)
Re1 C37 . 1.925(6)
Re1 C38 . 1.901(6)
Re1 C39 . 1.923(5)
O1 C8 . 1.396(6)
O1 C33 . 1.390(12)
O1A C8A . 1.396(6)
O1A C33A . 1.390(12)
O2A C14 . 1.396(6)
O2A C34A . 1.431(11)
O2 C14 . 1.397(6)
O2 C34 . 1.431(11)
O3 C24 . 1.388(5)
O3 C24A . 1.387(5)
O3 C35 . 1.386(8)
O4 C30 . 1.409(7)
O4 C36 . 1.457(13)
O4A C30 . 1.410(7)
O4A C36A . 1.456(13)
O5 C37 . 1.152(7)
O6 C38 . 1.160(6)
O7 C39 . 1.147(6)
N1 C1 . 1.403(5)
N1 C4 . 1.345(5)
N2 C1 . 1.319(5)
N2 C17 . 1.312(5)
N3 C17 . 1.406(5)
N3 C20 . 1.348(5)
N4 C40 . 1.120(6)
C1 C2 . 1.440(6)
C2 C3 . 1.377(7)
C2 C5 . 1.490(6)
C2 C5A . 1.513(6)
C3 H3 . 0.9500
C3 C4 . 1.419(6)
C4 C11 . 1.477(6)
C7 H7 . 0.9500
C7 C6 . 1.3900
C7 C8 . 1.3900
C6 H6 . 0.9500
C6 C5 . 1.3900
C5 C10 . 1.3900
C10 H10 . 0.9500
C10 C9 . 1.3900
C9 H9 . 0.9500
C9 C8 . 1.3900
C8A C7A . 1.3900
C8A C9A . 1.3900
C7A H7A . 0.9500
C7A C6A . 1.3900
C6A H6A . 0.9500
C6A C5A . 1.3900
C5A C10A . 1.3900
C10A H10A . 0.9500
C10A C9A . 1.3900
C9A H9A . 0.9500
C11 C12 . 1.393(6)
C11 C16 . 1.413(6)
C12 H12 . 0.9500
C12 C13 . 1.379(6)
C13 H13 . 0.9500
C13 C14 . 1.379(7)
C14 C15 . 1.384(8)
C15 H15 . 0.9500
C15 C16 . 1.380(7)
C16 H16 . 0.9500
C17 C18 . 1.448(6)
C18 C19 . 1.372(7)
C18 C21 . 1.499(5)
C18 C21A . 1.492(5)
C19 H19 . 0.9500
C19 C20 . 1.423(6)
C20 C27 . 1.463(6)
C21 C22 . 1.3900
C21 C26 . 1.3900
C22 H22 . 0.9500
C22 C23 . 1.3900
C23 H23 . 0.9500
C23 C24 . 1.3900
C24 C25 . 1.3900
C25 H25 . 0.9500
C25 C26 . 1.3900
C26 H26 . 0.9500
C21A C22A . 1.3900
C21A C26A . 1.3900
C22A H22A . 0.9500
C22A C23A . 1.3900
C23A H23A . 0.9500
C23A C24A . 1.3900
C24A C25A . 1.3900
C25A H25A . 0.9500
C25A C26A . 1.3900
C26A H26A . 0.9500
C27 C28 . 1.396(6)
C27 C32 . 1.387(8)
C28 H28 . 0.9500
C28 C29 . 1.375(7)
C29 H29 . 0.9500
C29 C30 . 1.390(8)
C30 C31 . 1.385(8)
C31 H31 . 0.9500
C31 C32 . 1.376(8)
C32 H32 . 0.9500
C33 H33A . 0.9800
C33 H33B . 0.9800
C33 H33C . 0.9800
C33A H33D . 0.9800
C33A H33E . 0.9800
C33A H33F . 0.9800
C34A H34A . 0.9800
C34A H34B . 0.9800
C34A H34C . 0.9800
C34 H34D . 0.9800
C34 H34E . 0.9800
C34 H34F . 0.9800
C35 H35A . 0.9800
C35 H35B . 0.9800
C35 H35C . 0.9800
C36 H36A . 0.9800
C36 H36B . 0.9800
C36 H36C . 0.9800
C36A H36D . 0.9800
C36A H36E . 0.9800
C36A H36F . 0.9800
C40 C41 . 1.458(7)
C41 H41A . 0.9800
C41 H41B . 0.9800
C41 H41C . 0.9800
C42 H42A . 0.9800
C42 H42B . 0.9800
C42 H42C . 0.9800
C42 C43 . 1.5287(10)
C43 H43A . 0.9900
C43 H43B . 0.9900
C43 C44 . 1.5307(11)
C44 C44 3_576 1.42(2)
C44 H44A . 0.9900
C44 H44B . 0.9900
N5 C45 . 1.168(11)
C45 C46 . 1.424(13)
C46 H46D . 0.9800
C46 H46E . 0.9800
C46 H46F . 0.9800
N5A C45A . 1.168(11)
C45A C46A . 1.424(13)
C46A H46A . 0.9800
C46A H46B . 0.9800
C46A H46C . 0.9800

loop_
_geom_torsion_atom_site_label_1
_geom_torsion_atom_site_label_2
_geom_torsion_atom_site_label_3
_geom_torsion_atom_site_label_4
_geom_torsion_site_symmetry_4
_geom_torsion
Re1 N1 C1 N2 . 19.0(6)
Re1 N1 C1 C2 . -162.9(3)
Re1 N1 C4 C3 . 161.1(3)
Re1 N1 C4 C11 . -19.3(6)
Re1 N3 C17 N2 . -19.3(6)
Re1 N3 C17 C18 . 162.7(3)
Re1 N3 C20 C19 . -161.2(3)
Re1 N3 C20 C27 . 19.7(6)
O1A C8A C7A C6A . 178.6(11)
O1A C8A C9A C10A . -177.9(17)
O2A C14 C15 C16 . -170.4(9)
O2 C14 C15 C16 . 173.4(8)
O3 C24 C25 C26 . -172.0(7)
O3 C24A C25A C26A . 174.1(8)
O4 C30 C31 C32 . 165.7(9)
O4A C30 C31 C32 . -162.8(8)
N1 C1 C2 C3 . -0.5(5)
N1 C1 C2 C5 . -169.7(5)
N1 C1 C2 C5A . 172.4(6)
N1 C4 C11 C12 . -53.1(6)
N1 C4 C11 C16 . 130.7(5)
N2 C1 C2 C3 . 177.7(4)
N2 C1 C2 C5 . 8.4(8)
N2 C1 C2 C5A . -9.4(9)
N2 C17 C18 C19 . -177.3(4)
N2 C17 C18 C21 . -2.4(7)
N2 C17 C18 C21A . 4.6(8)
N3 C17 C18 C19 . 0.8(5)
N3 C17 C18 C21 . 175.7(4)
N3 C17 C18 C21A . -177.2(6)
N3 C20 C27 C28 . 52.1(7)
N3 C20 C27 C32 . -129.0(6)
C1 N1 C4 C3 . -0.8(5)
C1 N1 C4 C11 . 178.8(4)
C1 N2 C17 N3 . -4.2(7)
C1 N2 C17 C18 . 173.6(4)
C1 C2 C3 C4 . 0.0(5)
C1 C2 C5 C6 . 19.3(8)
C1 C2 C5 C10 . -156.0(4)
C1 C2 C5A C6A . -18.3(9)
C1 C2 C5A C10A . 150.2(5)
C2 C3 C4 N1 . 0.5(6)
C2 C3 C4 C11 . -179.1(4)
C2 C5 C10 C9 . 175.9(5)
C2 C5A C10A C9A . -168.4(7)
C3 C2 C5 C6 . -146.8(5)
C3 C2 C5 C10 . 37.8(7)
C3 C2 C5A C6A . 153.6(5)
C3 C2 C5A C10A . -37.9(8)
C3 C4 C11 C12 . 126.4(5)
C3 C4 C11 C16 . -49.8(6)
C4 N1 C1 N2 . -177.3(4)
C4 N1 C1 C2 . 0.8(5)
C4 C11 C12 C13 . -179.8(4)
C4 C11 C16 C15 . -177.9(4)
C7 C6 C5 C2 . -174.9(7)
C7 C6 C5 C10 . 0.0
C6 C7 C8 O1 . -177.6(8)
C6 C7 C8 C9 . 0.0
C6 C5 C10 C9 . 0.0
C5 C2 C3 C4 . 167.8(5)
C5 C10 C9 C8 . 0.0
C10 C9 C8 O1 . 177.9(7)
C10 C9 C8 C7 . 0.0
C8 C7 C6 C5 . 0.0
C8A C7A C6A C5A . 0.0
C7A C8A C9A C10A . 0.0
C7A C6A C5A C2 . 168.5(7)
C7A C6A C5A C10A . 0.0
C6A C5A C10A C9A . 0.0
C5A C2 C3 C4 . -173.7(5)
C5A C10A C9A C8A . 0.0
C9A C8A C7A C6A . 0.0
C11 C12 C13 C14 . -0.3(7)
C12 C11 C16 C15 . 5.8(7)
C12 C13 C14 O2A . 170.2(10)
C12 C13 C14 O2 . -172.3(7)
C12 C13 C14 C15 . 2.0(8)
C13 C14 C15 C16 . 0.2(9)
C14 C15 C16 C11 . -4.1(8)
C16 C11 C12 C13 . -3.6(7)
C17 N2 C1 N1 . 4.4(8)
C17 N2 C1 C2 . -173.4(4)
C17 N3 C20 C19 . 0.3(5)
C17 N3 C20 C27 . -178.9(4)
C17 C18 C19 C20 . -0.6(5)
C17 C18 C21 C22 . -24.6(7)
C17 C18 C21 C26 . 155.1(4)
C17 C18 C21A C22A . 12.5(9)
C17 C18 C21A C26A . -157.6(5)
C18 C19 C20 N3 . 0.2(5)
C18 C19 C20 C27 . 179.4(4)
C18 C21 C22 C23 . 179.7(7)
C18 C21 C26 C25 . -179.8(6)
C18 C21A C22A C23A . -170.2(7)
C18 C21A C26A C25A . 169.8(8)
C19 C18 C21 C22 . 148.8(5)
C19 C18 C21 C26 . -31.5(7)
C19 C18 C21A C22A . -165.3(4)
C19 C18 C21A C26A . 24.7(8)
C19 C20 C27 C28 . -127.0(6)
C19 C20 C27 C32 . 51.9(7)
C20 N3 C17 N2 . 177.4(4)
C20 N3 C17 C18 . -0.7(4)
C20 C27 C28 C29 . -179.7(6)
C20 C27 C32 C31 . 179.6(6)
C21 C18 C19 C20 . -174.8(5)
C21 C22 C23 C24 . 0.0
C22 C21 C26 C25 . 0.0
C22 C23 C24 O3 . 171.2(7)
C22 C23 C24 C25 . 0.0
C23 C24 C25 C26 . 0.0
C24 C25 C26 C21 . 0.0
C26 C21 C22 C23 . 0.0
C21A C18 C19 C20 . 177.7(5)
C21A C22A C23A C24A . 0.0
C22A C21A C26A C25A . 0.0
C22A C23A C24A O3 . -174.7(8)
C22A C23A C24A C25A . 0.0
C23A C24A C25A C26A . 0.0
C24A C25A C26A C21A . 0.0
C26A C21A C22A C23A . 0.0
C27 C28 C29 C30 . 0.4(10)
C28 C27 C32 C31 . -1.4(10)
C28 C29 C30 O4 . -163.8(9)
C28 C29 C30 O4A . 164.3(7)
C28 C29 C30 C31 . -2.1(12)
C29 C30 C31 C32 . 2.1(13)
C30 C31 C32 C27 . -0.3(12)
C32 C27 C28 C29 . 1.4(9)
C33 O1 C8 C7 . -16.6(12)
C33 O1 C8 C9 . 165.6(7)
C33A O1A C8A C7A . 178.5(15)
C33A O1A C8A C9A . -3(3)
C34A O2A C14 C13 . 11.7(19)
C34A O2A C14 C15 . -179.1(11)
C34 O2 C14 C13 . 175.1(8)
C34 O2 C14 C15 . 1.5(15)
C35 O3 C24 C23 . 24.7(8)
C35 O3 C24 C25 . -163.6(5)
C35 O3 C24A C23A . -32.6(9)
C35 O3 C24A C25A . 153.0(6)
C36 O4 C30 C29 . -141.1(10)
C36 O4 C30 C31 . 56.2(14)
C36A O4A C30 C29 . 52.5(12)
C36A O4A C30 C31 . -141.9(11)
C42 C43 C44 C44 3_576 -174.4(15)
